data_1508379
loop_
_publ_author_name
'Mamat, Constantin'
'K\"ockerling, Martin'

_publ_contact_author_address
;
Universit\"at Rostock
Institut f\"ur Chemie
Anorganische Festk\"orperchemie
Albert-Einstein-Str. 3a
D-18059 Rostock
Germany
;
_publ_contact_author_email Martin.Koeckerling@uni-rostock.de
_publ_contact_author_fax '++49 381 6382'
_publ_contact_author_name 'K\"ockerling, Martin'
_publ_contact_author_phone '++49 381 6390'
_publ_section_title
;
 The Synthesis and Molecular Structure of
 2-(4-Methoxybenzyl)-4-nitro-2H-indazole
;
_journal_issue 2
_journal_name_full Crystals
_journal_page_first 176
_journal_page_last 181
_journal_paper_doi 10.3390/cryst2020176
_journal_volume 2
_journal_year 2012
_chemical_formula_moiety 'C15 H13 N3 O3'
_chemical_formula_sum 'C15 H13 N3 O3'
_chemical_formula_weight 283.28
_chemical_melting_point 408
_chemical_name_systematic
;
2-(4-methoxybenzyl)-4-nitro-2H-indazole
;
_space_group_IT_number 2
_symmetry_cell_setting triclinic
_symmetry_space_group_name_Hall '-P 1'
_symmetry_space_group_name_H-M 'P -1'
_atom_sites_solution_hydrogens geom
_atom_sites_solution_primary direct
_atom_sites_solution_secondary difmap
_audit_creation_method 'ct.exe (M. K\"ockerling, 1996)'
_cell_angle_alpha 71.729(1)
_cell_angle_beta 79.436(1)
_cell_angle_gamma 74.349(1)
_cell_formula_units_Z 2
_cell_length_a 6.8994(1)
_cell_length_b 9.8052(2)
_cell_length_c 11.1525(2)
_cell_measurement_reflns_used 9944
_cell_measurement_temperature 143(2)
_cell_measurement_theta_max 43.59
_cell_measurement_theta_min 2.52
_cell_volume 685.83(2)
_computing_cell_refinement 'Bruker SMART'
_computing_data_collection 'Bruker SMART'
_computing_data_reduction 'Bruker SAINT'
_computing_molecular_graphics 'Bruker SHELXTL'
_computing_structure_refinement 'SHELXL-97 (Sheldrick, 1997)'
_computing_structure_solution 'SHELXS-97 (Sheldrick, 1990)'
_diffrn_ambient_temperature 143(2)
_diffrn_measured_fraction_theta_full 0.977
_diffrn_measured_fraction_theta_max 0.977
_diffrn_measurement_device_type 'CCD area detector'
_diffrn_measurement_method 'phi and omega scans'
_diffrn_radiation_monochromator graphite
_diffrn_radiation_source 'fine-focus sealed tube'
_diffrn_radiation_type MoK\a
_diffrn_radiation_wavelength 0.71073
_diffrn_reflns_av_R_equivalents 0.0264
_diffrn_reflns_av_sigmaI/netI 0.0316
_diffrn_reflns_limit_h_max 13
_diffrn_reflns_limit_h_min -13
_diffrn_reflns_limit_k_max 18
_diffrn_reflns_limit_k_min -19
_diffrn_reflns_limit_l_max 20
_diffrn_reflns_limit_l_min -21
_diffrn_reflns_number 30930
_diffrn_reflns_theta_full 43.97
_diffrn_reflns_theta_max 43.97
_diffrn_reflns_theta_min 2.52
_exptl_absorpt_coefficient_mu 0.098
_exptl_absorpt_correction_T_max 0.9730
_exptl_absorpt_correction_T_min 0.9655
_exptl_absorpt_correction_type multi-scan
_exptl_absorpt_process_details 'Bruker-Nonius SADABS'
_exptl_crystal_colour colourless
_exptl_crystal_density_diffrn 1.372
_exptl_crystal_density_method 'not measured'
_exptl_crystal_description trapez
_exptl_crystal_F_000 296
_exptl_crystal_size_max 0.36
_exptl_crystal_size_mid 0.34
_exptl_crystal_size_min 0.28
_refine_diff_density_max 0.660
_refine_diff_density_min -0.510
_refine_diff_density_rms 0.057
_refine_ls_extinction_method none
_refine_ls_goodness_of_fit_ref 1.021
_refine_ls_hydrogen_treatment constr
_refine_ls_matrix_type full
_refine_ls_number_parameters 190
_refine_ls_number_reflns 10467
_refine_ls_number_restraints 0
_refine_ls_restrained_S_all 1.021
_refine_ls_R_factor_all 0.0580
_refine_ls_R_factor_gt 0.0428
_refine_ls_shift/su_max 0.001
_refine_ls_shift/su_mean 0.000
_refine_ls_structure_factor_coef Fsqd
_refine_ls_weighting_details 'calc w=1/[\s^2^(Fo^2^)+(0.0748P)^2^+0.0541P] where P=(Fo^2^+2Fc^2^)/3'
_refine_ls_weighting_scheme calc
_refine_ls_wR_factor_gt 0.1238
_refine_ls_wR_factor_ref 0.1352
_reflns_number_gt 8087
_reflns_number_total 10467
_reflns_threshold_expression >2sigma(I)
_cod_data_source_file C15H13N3O3_P-1_crystals-02-00176-s001_DC123.cif
_cod_data_source_block CMKE30F2_chateigner_1508379
_cod_database_code 1508379

loop_
_symmetry_equiv_pos_as_xyz
'x, y, z'
'-x, -y, -z'

loop_
_atom_site_label
_atom_site_type_symbol
_atom_site_fract_x
_atom_site_fract_y
_atom_site_fract_z
_atom_site_U_iso_or_equiv
_atom_site_adp_type
_atom_site_occupancy
_atom_site_symmetry_multiplicity
_atom_site_calc_flag
_atom_site_refinement_flags
C1 C 0.40550(7) 0.19957(5) 0.34654(5) 0.01590(7) Uani 1 1 d .
C2 C 0.55034(7) 0.16645(5) 0.43428(4) 0.01426(7) Uani 1 1 d .
C3 C 0.48410(7) 0.21216(6) 0.54619(5) 0.01684(7) Uani 1 1 d .
C4 C 0.28749(8) 0.28701(6) 0.56875(5) 0.02109(9) Uani 1 1 d .
H4A H 0.2454 0.3178 0.6440 0.025 Uiso 1 1 calc R
C5 C 0.14783(8) 0.31818(7) 0.47969(6) 0.02259(9) Uani 1 1 d .
H5A H 0.0125 0.3696 0.4966 0.027 Uiso 1 1 calc R
C6 C 0.20330(8) 0.27589(7) 0.36939(6) 0.02080(9) Uani 1 1 d .
H6A H 0.1085 0.2974 0.3104 0.025 Uiso 1 1 calc R
N1 N 0.48863(7) 0.14810(5) 0.24492(4) 0.01810(7) Uani 1 1 d .
N2 N 0.68119(6) 0.08373(5) 0.26909(4) 0.01574(7) Uani 1 1 d .
C7 C 0.72812(7) 0.09100(5) 0.37890(4) 0.01542(7) Uani 1 1 d .
H7A H 0.8556 0.0527 0.4117 0.019 Uiso 1 1 calc R
N4 N 0.62418(8) 0.17895(6) 0.63970(5) 0.02224(9) Uani 1 1 d .
O1 O 0.80178(7) 0.11956(7) 0.61320(5) 0.02959(10) Uani 1 1 d .
O2 O 0.55977(10) 0.20918(9) 0.74077(6) 0.04164(15) Uani 1 1 d .
C8 C 0.82338(8) 0.02067(6) 0.17426(5) 0.01832(8) Uani 1 1 d .
H8A H 0.7513 -0.0243 0.1332 0.022 Uiso 1 1 calc R
H8B H 0.9329 -0.0579 0.2171 0.022 Uiso 1 1 calc R
C9 C 0.91413(7) 0.13750(5) 0.07446(4) 0.01582(7) Uani 1 1 d .
C10 C 1.09006(8) 0.16852(6) 0.09296(5) 0.01820(8) Uani 1 1 d .
H10A H 1.1552 0.1123 0.1669 0.022 Uiso 1 1 calc R
C11 C 1.17253(8) 0.28046(6) 0.00517(5) 0.01891(8) Uani 1 1 d .
H11A H 1.2920 0.3009 0.0194 0.023 Uiso 1 1 calc R
C12 C 1.07741(7) 0.36200(6) -0.10376(5) 0.01709(8) Uani 1 1 d .
C13 C 0.90259(8) 0.33006(6) -0.12457(5) 0.01968(8) Uani 1 1 d .
H13A H 0.8392 0.3845 -0.1995 0.024 Uiso 1 1 calc R
C14 C 0.82176(8) 0.21891(6) -0.03582(5) 0.01846(8) Uani 1 1 d .
H14A H 0.7027 0.1980 -0.0502 0.022 Uiso 1 1 calc R
O3 O 1.14561(7) 0.47282(5) -0.19669(4) 0.02307(8) Uani 1 1 d .
C15 C 1.31429(10) 0.51629(7) -0.17410(7) 0.02716(11) Uani 1 1 d .
H15A H 1.3486 0.5960 -0.2471 0.041 Uiso 1 1 calc R
H15B H 1.4307 0.4318 -0.1620 0.041 Uiso 1 1 calc R
H15C H 1.2792 0.5508 -0.0977 0.041 Uiso 1 1 calc R

loop_
_atom_site_aniso_label
_atom_site_aniso_U_11
_atom_site_aniso_U_22
_atom_site_aniso_U_33
_atom_site_aniso_U_23
_atom_site_aniso_U_13
_atom_site_aniso_U_12
C1 0.01394(16) 0.01743(17) 0.01612(16) -0.00392(13) -0.00341(12) -0.00293(13)
C2 0.01355(15) 0.01530(16) 0.01355(15) -0.00317(12) -0.00202(11) -0.00331(12)
C3 0.01729(17) 0.01845(18) 0.01518(16) -0.00543(14) -0.00203(13) -0.00367(14)
C4 0.0194(2) 0.0225(2) 0.0214(2) -0.00956(17) 0.00018(15) -0.00239(16)
C5 0.01573(19) 0.0231(2) 0.0277(2) -0.00984(19) -0.00150(16) 0.00020(16)
C6 0.01506(18) 0.0226(2) 0.0244(2) -0.00710(17) -0.00536(15) -0.00090(15)
N1 0.01600(15) 0.02226(18) 0.01677(15) -0.00607(13) -0.00411(12) -0.00326(13)
N2 0.01492(14) 0.01789(16) 0.01455(14) -0.00492(12) -0.00163(11) -0.00348(12)
C7 0.01364(15) 0.01774(17) 0.01448(15) -0.00403(13) -0.00227(12) -0.00292(13)
N4 0.0238(2) 0.0267(2) 0.01836(17) -0.00860(16) -0.00565(14) -0.00432(16)
O1 0.01936(18) 0.0456(3) 0.02423(19) -0.01148(19) -0.00678(14) -0.00298(17)
O2 0.0424(3) 0.0601(4) 0.0266(2) -0.0273(3) -0.0107(2) 0.0041(3)
C8 0.02016(19) 0.01837(18) 0.01728(17) -0.00731(15) 0.00123(14) -0.00520(15)
C9 0.01605(16) 0.01815(18) 0.01408(15) -0.00621(13) -0.00102(12) -0.00364(13)
C10 0.01852(18) 0.0213(2) 0.01503(16) -0.00324(14) -0.00454(13) -0.00526(15)
C11 0.01756(18) 0.0222(2) 0.01755(18) -0.00393(15) -0.00395(14) -0.00609(15)
C12 0.01654(17) 0.01811(18) 0.01516(16) -0.00417(14) -0.00092(13) -0.00264(14)
C13 0.01739(18) 0.0242(2) 0.01577(17) -0.00330(15) -0.00435(14) -0.00295(15)
C14 0.01609(17) 0.0239(2) 0.01641(17) -0.00603(15) -0.00337(13) -0.00467(15)
O3 0.02271(17) 0.02193(18) 0.02057(17) 0.00014(13) -0.00129(13) -0.00637(14)
C15 0.0260(3) 0.0226(2) 0.0318(3) -0.0047(2) 0.0006(2) -0.0098(2)

loop_
_atom_type_symbol
_atom_type_description
_atom_type_scat_dispersion_real
_atom_type_scat_dispersion_imag
_atom_type_scat_source
C C 0.0033 0.0016 'International Tables Vol C Tables 4.2.6.8 and 6.1.1.4'
H H 0.0000 0.0000 'International Tables Vol C Tables 4.2.6.8 and 6.1.1.4'
N N 0.0061 0.0033 'International Tables Vol C Tables 4.2.6.8 and 6.1.1.4'
O O 0.0106 0.0060 'International Tables Vol C Tables 4.2.6.8 and 6.1.1.4'

loop_
_geom_angle_atom_site_label_1
_geom_angle_atom_site_label_2
_geom_angle_atom_site_label_3
_geom_angle
N1 C1 C6 126.97(4)
N1 C1 C2 111.27(4)
C6 C1 C2 121.75(4)
C7 C2 C3 137.97(4)
C7 C2 C1 104.41(4)
C3 C2 C1 117.61(4)
C4 C3 C2 120.90(5)
C4 C3 N4 119.23(5)
C2 C3 N4 119.87(4)
C3 C4 C5 120.03(5)
C3 C4 H4A 120.0
C5 C4 H4A 120.0
C6 C5 C4 121.68(5)
C6 C5 H5A 119.2
C4 C5 H5A 119.2
C5 C6 C1 118.02(5)
C5 C6 H6A 121.0
C1 C6 H6A 121.0
N2 N1 C1 103.67(4)
N1 N2 C7 114.88(4)
N1 N2 C8 119.27(4)
C7 N2 C8 125.74(4)
N2 C7 C2 105.75(4)
N2 C7 H7A 127.1
C2 C7 H7A 127.1
O2 N4 O1 123.62(5)
O2 N4 C3 118.85(5)
O1 N4 C3 117.52(5)
N2 C8 C9 111.02(4)
N2 C8 H8A 109.4
C9 C8 H8A 109.4
N2 C8 H8B 109.4
C9 C8 H8B 109.4
H8A C8 H8B 108.0
C10 C9 C14 118.85(4)
C10 C9 C8 119.97(4)
C14 C9 C8 121.16(4)
C9 C10 C11 121.32(5)
C9 C10 H10A 119.3
C11 C10 H10A 119.3
C10 C11 C12 119.21(4)
C10 C11 H11A 120.4
C12 C11 H11A 120.4
O3 C12 C11 124.31(5)
O3 C12 C13 115.68(5)
C11 C12 C13 119.99(5)
C14 C13 C12 120.05(5)
C14 C13 H13A 120.0
C12 C13 H13A 120.0
C13 C14 C9 120.56(4)
C13 C14 H14A 119.7
C9 C14 H14A 119.7
C12 O3 C15 117.21(5)
O3 C15 H15A 109.5
O3 C15 H15B 109.5
H15A C15 H15B 109.5
O3 C15 H15C 109.5
H15A C15 H15C 109.5
H15B C15 H15C 109.5

loop_
_geom_bond_atom_site_label_1
_geom_bond_atom_site_label_2
_geom_bond_distance
C1 N1 1.3536(7)
C1 C6 1.4132(7)
C1 C2 1.4303(6)
C2 C7 1.3973(7)
C2 C3 1.4137(6)
C3 C4 1.3768(7)
C3 N4 1.4541(7)
C4 C5 1.4178(8)
C4 H4A 0.9500
C5 C6 1.3760(8)
C5 H5A 0.9500
C6 H6A 0.9500
N1 N2 1.3447(6)
N2 C7 1.3499(6)
N2 C8 1.4716(6)
C7 H7A 0.9500
N4 O2 1.2291(7)
N4 O1 1.2321(7)
C8 C9 1.5083(7)
C8 H8A 0.9900
C8 H8B 0.9900
C9 C10 1.3925(7)
C9 C14 1.3976(7)
C10 C11 1.3949(7)
C10 H10A 0.9500
C11 C12 1.3950(7)
C11 H11A 0.9500
C12 O3 1.3664(6)
C12 C13 1.3995(7)
C13 C14 1.3884(8)
C13 H13A 0.9500
C14 H14A 0.9500
O3 C15 1.4290(8)
C15 H15A 0.9800
C15 H15B 0.9800
C15 H15C 0.9800
